data_4304231
loop_
_publ_author_name
'Nathan J. Silvernail'
'Jeffrey W. Pavlik'
'Bruce C. Noll'
'Charles E. Schulz'
'W. Robert Scheidt'

_publ_contact_author_address
;Dept. of Chemistry and Biochemistry                    
251 Nieuwland Science Hall
University of Notre Dame                         
Notre Dame, IN 46556-5670     
;
_publ_contact_author_email scheidt.1@nd.edu
_publ_contact_author_fax '01 574 631 4044'
_publ_contact_author_name 'W. Robert Scheidt'
_publ_contact_author_phone '01 574 631 6816'
_publ_section_title
;
Reversible NO Motion in Crystalline [Fe(Porph)(1-MeIm)(NO)] Derivatives
;
_journal_name_full 'Inorganic Chemistry'
_journal_page_first 912
_journal_page_last 920
_journal_paper_doi 10.1021/ic701700p
_journal_volume 47
_journal_year 2008
_chemical_formula_moiety 'C48 H30 F4 Fe N7 O'
_chemical_formula_sum 'C48 H30 F4 Fe N7 O'
_chemical_formula_weight 852.64
_chemical_name_common '[Fe(TPFP)(NO)(1-MeIm)]'
_chemical_name_systematic
; 
 ? 
;
_space_group_IT_number 14
_symmetry_cell_setting monoclinic
_symmetry_Int_Tables_number 14
_symmetry_space_group_name_Hall '-P 2yn'
_symmetry_space_group_name_H-M 'P 1 21/n 1'
_atom_sites_solution_hydrogens geom
_atom_sites_solution_primary direct
_atom_sites_solution_secondary difmap
_audit_creation_method SHELXL-97
_cell_angle_alpha 90.00
_cell_angle_beta 97.8247(10)
_cell_angle_gamma 90.00
_cell_formula_units_Z 4
_cell_length_a 14.1135(4)
_cell_length_b 18.7149(6)
_cell_length_c 14.8501(4)
_cell_measurement_reflns_used 9390
_cell_measurement_temperature 100(2)
_cell_measurement_theta_max 33.2076
_cell_measurement_theta_min 2.4024
_cell_volume 3885.9(2)
_computing_cell_refinement 'APEX2/SAINT (Bruker, 2004)'
_computing_data_collection 'APEX2 (Bruker, 2004)'
_computing_data_reduction 'SAINT/XPREP (Bruker, 2004; Sheldrick, 2001)'
_computing_molecular_graphics 'Platon (Spek, 2004)'
_computing_publication_material 'XCIF (Sheldrick, 2001)'
_computing_structure_refinement 'SHELXL-97 (Sheldrick, 1997)'
_computing_structure_solution 'SHELXS-97 (Sheldrick, 1990)'
_diffrn_ambient_temperature 100(2)
_diffrn_detector_area_resol_mean 8.33
_diffrn_measured_fraction_theta_full 1.000
_diffrn_measured_fraction_theta_max 1.000
_diffrn_measurement_device_type 'Bruker x8 Apex II CCD Diffractometer'
_diffrn_measurement_method '\w and \f scans'
_diffrn_radiation_monochromator graphite
_diffrn_radiation_source 'fine-focus sealed tube'
_diffrn_radiation_type MoK\a
_diffrn_radiation_wavelength 0.71073
_diffrn_reflns_av_R_equivalents 0.0406
_diffrn_reflns_av_sigmaI/netI 0.0225
_diffrn_reflns_limit_h_max 21
_diffrn_reflns_limit_h_min -21
_diffrn_reflns_limit_k_max 27
_diffrn_reflns_limit_k_min -23
_diffrn_reflns_limit_l_max 22
_diffrn_reflns_limit_l_min -22
_diffrn_reflns_number 110943
_diffrn_reflns_theta_full 32.03
_diffrn_reflns_theta_max 32.03
_diffrn_reflns_theta_min 1.76
_exptl_absorpt_coefficient_mu 0.457
_exptl_absorpt_correction_T_max 0.9511
_exptl_absorpt_correction_T_min 0.7915
_exptl_absorpt_correction_type multi-scan
_exptl_absorpt_process_details 'Blessing, R.H. ACTA Cryst. (1995) A51, 33-38'
_exptl_crystal_colour purple
_exptl_crystal_density_diffrn 1.457
_exptl_crystal_density_method 'not measured'
_exptl_crystal_description hexagonal
_exptl_crystal_F_000 1748
_exptl_crystal_recrystallization_method 'vapor diffusion (chloroform/isopropanol)'
_exptl_crystal_size_max 0.54
_exptl_crystal_size_mid 0.27
_exptl_crystal_size_min 0.11
_refine_diff_density_max .635
_refine_diff_density_min -.375
_refine_diff_density_rms .066
_refine_ls_extinction_method none
_refine_ls_goodness_of_fit_ref 1.040
_refine_ls_hydrogen_treatment constr
_refine_ls_matrix_type full
_refine_ls_number_parameters 551
_refine_ls_number_reflns 13516
_refine_ls_number_restraints 0
_refine_ls_restrained_S_all 1.040
_refine_ls_R_factor_all 0.0520
_refine_ls_R_factor_gt 0.0383
_refine_ls_shift/su_max 0.002
_refine_ls_shift/su_mean 0.000
_refine_ls_structure_factor_coef Fsqd
_refine_ls_weighting_details 'calc w=1/[\s^2^(Fo^2^)+(0.0496P)^2^+2.4378P] where P=(Fo^2^+2Fc^2^)/3'
_refine_ls_weighting_scheme calc
_refine_ls_wR_factor_gt 0.0983
_refine_ls_wR_factor_ref 0.1077
_reflns_number_gt 10958
_reflns_number_total 13516
_reflns_threshold_expression >2sigma(I)
_cod_data_source_file ic701700p-file016.cif
_cod_data_source_block '[FeTPfP1MeImNO]-mono(ns33_)'
_cod_original_sg_symbol_H-M 'P 21/n'
_cod_database_code 4304231

loop_
_symmetry_equiv_pos_as_xyz
'x, y, z'
'-x+1/2, y+1/2, -z+1/2'
'-x, -y, -z'
'x-1/2, -y-1/2, z-1/2'

loop_
_atom_site_label
_atom_site_type_symbol
_atom_site_fract_x
_atom_site_fract_y
_atom_site_fract_z
_atom_site_U_iso_or_equiv
_atom_site_adp_type
_atom_site_occupancy
_atom_site_symmetry_multiplicity
_atom_site_calc_flag
_atom_site_refinement_flags
_atom_site_disorder_assembly
_atom_site_disorder_group
Fe1 Fe 0.689329(11) 0.111238(9) 0.723320(11) 0.01045(5) Uani 1 1 d . . .
N1 N 0.63273(7) 0.11743(5) 0.59335(7) 0.01237(17) Uani 1 1 d . . .
N2 N 0.55910(7) 0.11927(5) 0.76037(7) 0.01224(17) Uani 1 1 d . . .
N3 N 0.74854(7) 0.11375(5) 0.85378(7) 0.01254(17) Uani 1 1 d . . .
N4 N 0.82182(7) 0.10820(5) 0.68633(7) 0.01264(17) Uani 1 1 d . . .
C(M1 C 0.46165(8) 0.11691(6) 0.61027(8) 0.0130(2) Uani 1 1 d . . .
C(M2 C 0.60246(8) 0.12186(6) 0.92650(8) 0.0133(2) Uani 1 1 d . . .
C(M3 C 0.91974(8) 0.10797(6) 0.83632(8) 0.0135(2) Uani 1 1 d . . .
C(M4 C 0.77953(9) 0.11818(6) 0.52087(8) 0.0139(2) Uani 1 1 d . . .
C(A1 C 0.68098(9) 0.12140(6) 0.51948(8) 0.0135(2) Uani 1 1 d . . .
C(A2 C 0.53741(8) 0.11925(6) 0.55936(8) 0.0131(2) Uani 1 1 d . . .
C(A3 C 0.47341(8) 0.11500(6) 0.70470(8) 0.0133(2) Uani 1 1 d . . .
C(A4 C 0.53719(8) 0.11804(6) 0.84745(8) 0.0131(2) Uani 1 1 d . . .
C(A5 C 0.70115(8) 0.12129(6) 0.92776(8) 0.0133(2) Uani 1 1 d . . .
C(A6 C 0.84399(8) 0.11474(6) 0.88709(8) 0.0135(2) Uani 1 1 d . . .
C(A7 C 0.90754(8) 0.10328(6) 0.74195(8) 0.0131(2) Uani 1 1 d . . .
C(A8 C 0.84430(9) 0.11000(6) 0.59946(8) 0.0137(2) Uani 1 1 d . . .
C(B1 C 0.61441(9) 0.12727(7) 0.43735(8) 0.0163(2) Uani 1 1 d . . .
H(B1 H 0.6299 0.1314 0.3773 0.020 Uiso 1 1 calc R . .
C(B2 C 0.52578(9) 0.12575(7) 0.46196(8) 0.0159(2) Uani 1 1 d . . .
H(B2 H 0.4670 0.1285 0.4225 0.019 Uiso 1 1 calc R . .
C(B3 C 0.39614(9) 0.10980(7) 0.75834(8) 0.0161(2) Uani 1 1 d . . .
H(B3 H 0.3300 0.1055 0.7360 0.019 Uiso 1 1 calc R . .
C(B4 C 0.43559(9) 0.11217(7) 0.84662(8) 0.0159(2) Uani 1 1 d . . .
H(B4 H 0.4025 0.1103 0.8981 0.019 Uiso 1 1 calc R . .
C(B5 C 0.76849(9) 0.12873(7) 1.00943(8) 0.0164(2) Uani 1 1 d . . .
H(B5 H 0.7537 0.1354 1.0694 0.020 Uiso 1 1 calc R . .
C(B6 C 0.85672(9) 0.12441(7) 0.98398(8) 0.0165(2) Uani 1 1 d . . .
H(B6 H 0.9159 0.1272 1.0228 0.020 Uiso 1 1 calc R . .
C(B7 C 0.98513(9) 0.09929(7) 0.68862(8) 0.0166(2) Uani 1 1 d . . .
H(B7 H 1.0512 0.0948 0.7110 0.020 Uiso 1 1 calc R . .
C(B8 C 0.94591(9) 0.10326(7) 0.60015(8) 0.0165(2) Uani 1 1 d . . .
H(B8 H 0.9791 0.1019 0.5487 0.020 Uiso 1 1 calc R . .
F10 F 0.09319(6) 0.13315(6) 0.41664(7) 0.0332(2) Uani 1 1 d . . .
C11 C 0.36280(9) 0.11969(7) 0.56020(8) 0.0146(2) Uani 1 1 d . . .
C12 C 0.32701(9) 0.06471(7) 0.50254(9) 0.0169(2) Uani 1 1 d . . .
H12 H 0.3654 0.0238 0.4964 0.020 Uiso 1 1 calc R . .
C13 C 0.23602(9) 0.06870(7) 0.45372(9) 0.0192(2) Uani 1 1 d . . .
H13 H 0.2117 0.0311 0.4142 0.023 Uiso 1 1 calc R . .
C14 C 0.18222(9) 0.12849(8) 0.46407(10) 0.0222(3) Uani 1 1 d . . .
C15 C 0.21497(11) 0.18412(9) 0.51998(12) 0.0344(4) Uani 1 1 d . . .
H15 H 0.1762 0.2250 0.5255 0.041 Uiso 1 1 calc R . .
C16 C 0.30616(11) 0.17926(8) 0.56822(11) 0.0286(3) Uani 1 1 d . . .
H16 H 0.3301 0.2173 0.6072 0.034 Uiso 1 1 calc R . .
F20 F 0.47922(6) 0.16166(5) 1.26474(5) 0.02265(17) Uani 1 1 d . . .
C21 C 0.56492(8) 0.12944(7) 1.01485(8) 0.0139(2) Uani 1 1 d . . .
C22 C 0.52183(9) 0.19324(7) 1.03505(8) 0.0158(2) Uani 1 1 d . . .
H22 H 0.5129 0.2299 0.9905 0.019 Uiso 1 1 calc R . .
C23 C 0.49166(9) 0.20424(7) 1.11908(8) 0.0176(2) Uani 1 1 d . . .
H23 H 0.4625 0.2479 1.1328 0.021 Uiso 1 1 calc R . .
C24 C 0.50541(9) 0.14987(7) 1.18185(8) 0.0170(2) Uani 1 1 d . . .
C25 C 0.54466(10) 0.08494(8) 1.16418(9) 0.0211(2) Uani 1 1 d . . .
H25 H 0.5511 0.0479 1.2084 0.025 Uiso 1 1 calc R . .
C26 C 0.57463(10) 0.07519(7) 1.07975(9) 0.0199(2) Uani 1 1 d . . .
H26 H 0.6022 0.0309 1.0660 0.024 Uiso 1 1 calc R . .
F30 F 1.29183(6) 0.12808(6) 1.02178(7) 0.0312(2) Uani 1 1 d . . .
C31 C 1.01899(8) 0.11199(7) 0.88578(8) 0.0139(2) Uani 1 1 d . . .
C32 C 1.07507(9) 0.05162(7) 0.90460(10) 0.0207(2) Uani 1 1 d . . .
H32 H 1.0500 0.0061 0.8859 0.025 Uiso 1 1 calc R . .
C33 C 1.16753(10) 0.05675(8) 0.95044(11) 0.0244(3) Uani 1 1 d . . .
H33 H 1.2059 0.0153 0.9630 0.029 Uiso 1 1 calc R . .
C34 C 1.20188(9) 0.12295(8) 0.97709(9) 0.0210(3) Uani 1 1 d . . .
C35 C 1.14845(10) 0.18399(8) 0.96166(11) 0.0267(3) Uani 1 1 d . . .
H35 H 1.1736 0.2291 0.9822 0.032 Uiso 1 1 calc R . .
C36 C 1.05656(10) 0.17802(8) 0.91511(11) 0.0240(3) Uani 1 1 d . . .
H36 H 1.0187 0.2198 0.9031 0.029 Uiso 1 1 calc R . .
F40 F 0.91244(7) 0.15106(6) 0.18520(6) 0.0296(2) Uani 1 1 d . . .
C41 C 0.81714(9) 0.12525(7) 0.43219(8) 0.0155(2) Uani 1 1 d . . .
C42 C 0.84860(10) 0.19118(8) 0.40601(9) 0.0212(2) Uani 1 1 d . . .
H42 H 0.8478 0.2309 0.4458 0.025 Uiso 1 1 calc R . .
C43 C 0.88127(11) 0.20026(8) 0.32282(9) 0.0244(3) Uani 1 1 d . . .
H43 H 0.9030 0.2455 0.3051 0.029 Uiso 1 1 calc R . .
C44 C 0.88129(9) 0.14205(8) 0.26711(9) 0.0212(3) Uani 1 1 d . . .
C45 C 0.85058(14) 0.07598(9) 0.28960(11) 0.0346(4) Uani 1 1 d . . .
H45 H 0.8513 0.0367 0.2491 0.042 Uiso 1 1 calc R . .
C46 C 0.81835(14) 0.06787(9) 0.37323(11) 0.0324(4) Uani 1 1 d . . .
H46 H 0.7968 0.0224 0.3903 0.039 Uiso 1 1 calc R . .
N5 N 0.67088(8) 0.01887(6) 0.71898(7) 0.01489(18) Uani 1 1 d . . .
O1 O 0.60694(7) -0.02067(5) 0.69600(7) 0.0226(2) Uani 1 1 d . . .
N6 N 0.69902(7) 0.22488(6) 0.72480(7) 0.01357(18) Uani 1 1 d . . .
N7 N 0.66909(8) 0.34015(6) 0.70978(8) 0.0175(2) Uani 1 1 d . . .
C1 C 0.63309(9) 0.27352(7) 0.69922(9) 0.0176(2) Uani 1 1 d . . .
H1 H 0.5685 0.2629 0.6763 0.021 Uiso 1 1 calc R . .
C2 C 0.76347(9) 0.33367(7) 0.74450(10) 0.0207(2) Uani 1 1 d . . .
H2 H 0.8079 0.3714 0.7595 0.025 Uiso 1 1 calc R . .
C3 C 0.78109(9) 0.26256(7) 0.75326(10) 0.0199(2) Uani 1 1 d . . .
H3 H 0.8412 0.2419 0.7757 0.024 Uiso 1 1 calc R . .
C4 C 0.61902(11) 0.40746(7) 0.69059(11) 0.0257(3) Uani 1 1 d . . .
H4A H 0.5738 0.4029 0.6347 0.038 Uiso 1 1 calc R . .
H4B H 0.6654 0.4452 0.6829 0.038 Uiso 1 1 calc R . .
H4C H 0.5842 0.4197 0.7412 0.038 Uiso 1 1 calc R . .

loop_
_atom_site_aniso_label
_atom_site_aniso_U_11
_atom_site_aniso_U_22
_atom_site_aniso_U_33
_atom_site_aniso_U_23
_atom_site_aniso_U_13
_atom_site_aniso_U_12
Fe1 0.01122(8) 0.01017(8) 0.01001(7) -0.00043(5) 0.00165(5) 0.00012(5)
N1 0.0136(4) 0.0123(4) 0.0112(4) -0.0003(3) 0.0017(3) 0.0003(3)
N2 0.0126(4) 0.0132(4) 0.0109(4) 0.0001(3) 0.0017(3) 0.0000(3)
N3 0.0123(4) 0.0138(4) 0.0116(4) 0.0000(3) 0.0021(3) 0.0003(3)
N4 0.0130(4) 0.0133(4) 0.0117(4) -0.0009(3) 0.0019(3) 0.0003(3)
C(M1 0.0135(5) 0.0121(5) 0.0132(5) -0.0013(4) 0.0008(4) 0.0002(4)
C(M2 0.0142(5) 0.0145(5) 0.0116(5) 0.0003(4) 0.0034(4) 0.0007(4)
C(M3 0.0122(5) 0.0132(5) 0.0149(5) -0.0002(4) 0.0003(4) 0.0009(4)
C(M4 0.0163(5) 0.0137(5) 0.0122(5) -0.0010(4) 0.0033(4) -0.0005(4)
C(A1 0.0159(5) 0.0130(5) 0.0116(5) -0.0004(4) 0.0022(4) -0.0004(4)
C(A2 0.0146(5) 0.0124(5) 0.0121(5) -0.0005(4) 0.0008(4) -0.0002(4)
C(A3 0.0122(5) 0.0138(5) 0.0139(5) -0.0013(4) 0.0014(4) -0.0001(4)
C(A4 0.0131(5) 0.0137(5) 0.0129(5) -0.0001(4) 0.0031(4) -0.0001(4)
C(A5 0.0142(5) 0.0144(5) 0.0112(5) 0.0004(4) 0.0017(4) 0.0007(4)
C(A6 0.0130(5) 0.0143(5) 0.0128(5) 0.0005(4) 0.0006(4) 0.0005(4)
C(A7 0.0125(5) 0.0129(5) 0.0139(5) -0.0002(4) 0.0024(4) 0.0009(4)
C(A8 0.0146(5) 0.0138(5) 0.0132(5) -0.0010(4) 0.0038(4) 0.0005(4)
C(B1 0.0187(5) 0.0187(6) 0.0115(5) 0.0008(4) 0.0015(4) -0.0013(4)
C(B2 0.0162(5) 0.0184(6) 0.0126(5) 0.0006(4) -0.0003(4) -0.0010(4)
C(B3 0.0125(5) 0.0197(6) 0.0163(5) -0.0022(4) 0.0025(4) -0.0009(4)
C(B4 0.0141(5) 0.0189(6) 0.0154(5) -0.0005(4) 0.0044(4) -0.0008(4)
C(B5 0.0161(5) 0.0209(6) 0.0121(5) -0.0004(4) 0.0014(4) 0.0010(4)
C(B6 0.0153(5) 0.0210(6) 0.0126(5) -0.0001(4) -0.0003(4) 0.0011(4)
C(B7 0.0135(5) 0.0206(6) 0.0162(5) 0.0002(4) 0.0035(4) 0.0019(4)
C(B8 0.0150(5) 0.0199(6) 0.0153(5) -0.0005(4) 0.0049(4) 0.0018(4)
F10 0.0173(4) 0.0433(6) 0.0353(5) -0.0046(4) -0.0093(4) 0.0052(4)
C11 0.0143(5) 0.0155(5) 0.0136(5) -0.0007(4) 0.0004(4) 0.0002(4)
C12 0.0164(5) 0.0144(5) 0.0193(5) -0.0013(4) 0.0006(4) 0.0002(4)
C13 0.0185(6) 0.0188(6) 0.0193(6) -0.0014(4) -0.0009(4) -0.0034(4)
C14 0.0147(5) 0.0278(7) 0.0225(6) -0.0013(5) -0.0032(4) 0.0021(5)
C15 0.0236(7) 0.0316(8) 0.0439(9) -0.0150(7) -0.0105(6) 0.0133(6)
C16 0.0231(7) 0.0241(7) 0.0350(8) -0.0136(6) -0.0086(6) 0.0078(5)
F20 0.0228(4) 0.0334(5) 0.0126(3) 0.0003(3) 0.0057(3) 0.0031(3)
C21 0.0137(5) 0.0164(5) 0.0119(5) 0.0000(4) 0.0031(4) -0.0003(4)
C22 0.0172(5) 0.0165(5) 0.0141(5) 0.0018(4) 0.0037(4) 0.0010(4)
C23 0.0187(5) 0.0189(6) 0.0158(5) -0.0016(4) 0.0046(4) 0.0019(4)
C24 0.0151(5) 0.0250(6) 0.0112(5) -0.0008(4) 0.0030(4) -0.0006(4)
C25 0.0248(6) 0.0230(6) 0.0165(5) 0.0062(5) 0.0061(5) 0.0047(5)
C26 0.0252(6) 0.0184(6) 0.0172(5) 0.0031(4) 0.0075(5) 0.0046(5)
F30 0.0146(4) 0.0432(6) 0.0334(5) -0.0051(4) -0.0049(3) -0.0027(4)
C31 0.0118(5) 0.0157(5) 0.0141(5) 0.0002(4) 0.0016(4) -0.0002(4)
C32 0.0173(6) 0.0164(6) 0.0272(6) -0.0020(5) -0.0012(5) 0.0010(4)
C33 0.0165(6) 0.0227(7) 0.0322(7) -0.0004(5) -0.0028(5) 0.0042(5)
C34 0.0126(5) 0.0292(7) 0.0204(6) -0.0015(5) 0.0000(4) -0.0018(5)
C35 0.0207(6) 0.0214(7) 0.0362(8) -0.0050(6) -0.0021(5) -0.0054(5)
C36 0.0189(6) 0.0170(6) 0.0345(7) -0.0016(5) -0.0022(5) 0.0002(5)
F40 0.0277(4) 0.0495(6) 0.0130(4) 0.0018(4) 0.0077(3) -0.0034(4)
C41 0.0156(5) 0.0190(6) 0.0122(5) -0.0001(4) 0.0032(4) 0.0001(4)
C42 0.0258(6) 0.0205(6) 0.0183(6) -0.0017(5) 0.0067(5) -0.0042(5)
C43 0.0295(7) 0.0256(7) 0.0197(6) 0.0036(5) 0.0083(5) -0.0054(5)
C44 0.0180(6) 0.0339(7) 0.0122(5) 0.0023(5) 0.0038(4) 0.0001(5)
C45 0.0559(11) 0.0292(8) 0.0232(7) -0.0081(6) 0.0213(7) -0.0042(7)
C46 0.0571(11) 0.0206(7) 0.0242(7) -0.0044(5) 0.0216(7) -0.0051(7)
N5 0.0174(5) 0.0130(4) 0.0146(4) 0.0001(3) 0.0032(4) 0.0017(4)
O1 0.0213(5) 0.0141(4) 0.0319(5) -0.0021(4) 0.0021(4) -0.0023(3)
N6 0.0141(4) 0.0132(4) 0.0136(4) -0.0009(3) 0.0024(3) -0.0006(3)
N7 0.0176(5) 0.0121(5) 0.0225(5) 0.0000(4) 0.0020(4) 0.0010(4)
C1 0.0159(5) 0.0135(5) 0.0226(6) -0.0001(4) 0.0002(4) -0.0005(4)
C2 0.0168(6) 0.0140(5) 0.0304(7) -0.0013(5) -0.0005(5) -0.0018(4)
C3 0.0156(5) 0.0149(6) 0.0282(6) -0.0009(5) -0.0008(5) -0.0009(4)
C4 0.0235(6) 0.0137(6) 0.0388(8) 0.0018(5) 0.0008(6) 0.0042(5)

loop_
_atom_type_symbol
_atom_type_description
_atom_type_scat_dispersion_real
_atom_type_scat_dispersion_imag
_atom_type_scat_source
C C .0033 .0016 'International Tables Vol C Tables 4.2.6.8 and 6.1.1.4'
H H .0000 .0000 'International Tables Vol C Tables 4.2.6.8 and 6.1.1.4'
N N .0061 .0033 'International Tables Vol C Tables 4.2.6.8 and 6.1.1.4'
O O .0106 .0060 'International Tables Vol C Tables 4.2.6.8 and 6.1.1.4'
F F .0171 .0103 'International Tables Vol C Tables 4.2.6.8 and 6.1.1.4'
Fe Fe .3463 .8444 'International Tables Vol C Tables 4.2.6.8 and 6.1.1.4'

loop_
_geom_angle_atom_site_label_1
_geom_angle_atom_site_label_2
_geom_angle_atom_site_label_3
_geom_angle
_geom_angle_site_symmetry_1
_geom_angle_site_symmetry_3
_geom_angle_publ_flag
N5 Fe1 N1 89.07(4) . . ?
N5 Fe1 N2 86.93(5) . . ?
N1 Fe1 N2 89.99(4) . . ?
N5 Fe1 N3 95.70(5) . . ?
N1 Fe1 N3 175.22(4) . . ?
N2 Fe1 N3 90.59(4) . . ?
N5 Fe1 N4 95.79(5) . . ?
N1 Fe1 N4 90.12(4) . . ?
N2 Fe1 N4 177.27(4) . . ?
N3 Fe1 N4 89.08(4) . . ?
N5 Fe1 N6 175.08(4) . . ?
N1 Fe1 N6 88.20(4) . . ?
N2 Fe1 N6 88.98(4) . . ?
N3 Fe1 N6 87.07(4) . . ?
N4 Fe1 N6 88.30(4) . . ?
C(A1 N1 C(A2 105.88(9) . . ?
C(A1 N1 Fe1 127.05(8) . . ?
C(A2 N1 Fe1 127.07(8) . . ?
C(A4 N2 C(A3 105.91(10) . . ?
C(A4 N2 Fe1 126.43(8) . . ?
C(A3 N2 Fe1 126.83(8) . . ?
C(A5 N3 C(A6 105.81(10) . . ?
C(A5 N3 Fe1 126.40(8) . . ?
C(A6 N3 Fe1 127.56(8) . . ?
C(A8 N4 C(A7 105.68(10) . . ?
C(A8 N4 Fe1 126.64(8) . . ?
C(A7 N4 Fe1 127.68(8) . . ?
C(A3 C(M1 C(A2 123.63(11) . . ?
C(A3 C(M1 C11 118.66(11) . . ?
C(A2 C(M1 C11 117.66(10) . . ?
C(A5 C(M2 C(A4 123.89(11) . . ?
C(A5 C(M2 C21 117.74(10) . . ?
C(A4 C(M2 C21 118.34(10) . . ?
C(A7 C(M3 C(A6 123.45(11) . . ?
C(A7 C(M3 C31 118.55(11) . . ?
C(A6 C(M3 C31 117.80(11) . . ?
C(A8 C(M4 C(A1 124.05(11) . . ?
C(A8 C(M4 C41 118.62(11) . . ?
C(A1 C(M4 C41 117.32(10) . . ?
N1 C(A1 C(M4 126.27(11) . . ?
N1 C(A1 C(B1 110.16(10) . . ?
C(M4 C(A1 C(B1 123.55(11) . . ?
N1 C(A2 C(M1 125.94(11) . . ?
N1 C(A2 C(B2 110.13(10) . . ?
C(M1 C(A2 C(B2 123.91(11) . . ?
N2 C(A3 C(M1 125.53(11) . . ?
N2 C(A3 C(B3 110.06(10) . . ?
C(M1 C(A3 C(B3 124.40(11) . . ?
N2 C(A4 C(M2 125.92(11) . . ?
N2 C(A4 C(B4 110.27(10) . . ?
C(M2 C(A4 C(B4 123.81(11) . . ?
N3 C(A5 C(M2 126.01(11) . . ?
N3 C(A5 C(B5 110.29(10) . . ?
C(M2 C(A5 C(B5 123.70(11) . . ?
N3 C(A6 C(M3 126.26(11) . . ?
N3 C(A6 C(B6 110.24(10) . . ?
C(M3 C(A6 C(B6 123.50(11) . . ?
N4 C(A7 C(M3 125.46(11) . . ?
N4 C(A7 C(B7 110.32(10) . . ?
C(M3 C(A7 C(B7 123.98(11) . . ?
N4 C(A8 C(M4 125.69(11) . . ?
N4 C(A8 C(B8 110.46(10) . . ?
C(M4 C(A8 C(B8 123.84(11) . . ?
C(B2 C(B1 C(A1 106.92(11) . . ?
C(B2 C(B1 H(B1 126.5 . . ?
C(A1 C(B1 H(B1 126.5 . . ?
C(B1 C(B2 C(A2 106.90(11) . . ?
C(B1 C(B2 H(B2 126.5 . . ?
C(A2 C(B2 H(B2 126.5 . . ?
C(B4 C(B3 C(A3 106.93(11) . . ?
C(B4 C(B3 H(B3 126.5 . . ?
C(A3 C(B3 H(B3 126.5 . . ?
C(B3 C(B4 C(A4 106.82(11) . . ?
C(B3 C(B4 H(B4 126.6 . . ?
C(A4 C(B4 H(B4 126.6 . . ?
C(B6 C(B5 C(A5 106.60(11) . . ?
C(B6 C(B5 H(B5 126.7 . . ?
C(A5 C(B5 H(B5 126.7 . . ?
C(B5 C(B6 C(A6 107.04(11) . . ?
C(B5 C(B6 H(B6 126.5 . . ?
C(A6 C(B6 H(B6 126.5 . . ?
C(B8 C(B7 C(A7 106.83(11) . . ?
C(B8 C(B7 H(B7 126.6 . . ?
C(A7 C(B7 H(B7 126.6 . . ?
C(B7 C(B8 C(A8 106.66(11) . . ?
C(B7 C(B8 H(B8 126.7 . . ?
C(A8 C(B8 H(B8 126.7 . . ?
C16 C11 C12 118.89(12) . . ?
C16 C11 C(M1 119.80(11) . . ?
C12 C11 C(M1 121.27(11) . . ?
C13 C12 C11 121.01(12) . . ?
C13 C12 H12 119.5 . . ?
C11 C12 H12 119.5 . . ?
C14 C13 C12 118.15(12) . . ?
C14 C13 H13 120.9 . . ?
C12 C13 H13 120.9 . . ?
F10 C14 C15 118.49(13) . . ?
F10 C14 C13 118.79(13) . . ?
C15 C14 C13 122.72(12) . . ?
C14 C15 C16 118.34(14) . . ?
C14 C15 H15 120.8 . . ?
C16 C15 H15 120.8 . . ?
C11 C16 C15 120.89(13) . . ?
C11 C16 H16 119.6 . . ?
C15 C16 H16 119.6 . . ?
C22 C21 C26 118.74(11) . . ?
C22 C21 C(M2 119.39(11) . . ?
C26 C21 C(M2 121.83(11) . . ?
C23 C22 C21 121.19(11) . . ?
C23 C22 H22 119.4 . . ?
C21 C22 H22 119.4 . . ?
C24 C23 C22 117.86(12) . . ?
C24 C23 H23 121.1 . . ?
C22 C23 H23 121.1 . . ?
F20 C24 C25 119.04(11) . . ?
F20 C24 C23 117.76(12) . . ?
C25 C24 C23 123.20(12) . . ?
C24 C25 C26 117.92(12) . . ?
C24 C25 H25 121.0 . . ?
C26 C25 H25 121.0 . . ?
C25 C26 C21 121.02(12) . . ?
C25 C26 H26 119.5 . . ?
C21 C26 H26 119.5 . . ?
C32 C31 C36 118.56(12) . . ?
C32 C31 C(M3 122.01(11) . . ?
C36 C31 C(M3 119.42(11) . . ?
C31 C32 C33 120.96(13) . . ?
C31 C32 H32 119.5 . . ?
C33 C32 H32 119.5 . . ?
C34 C33 C32 118.41(13) . . ?
C34 C33 H33 120.8 . . ?
C32 C33 H33 120.8 . . ?
F30 C34 C33 118.53(13) . . ?
F30 C34 C35 118.73(13) . . ?
C33 C34 C35 122.73(12) . . ?
C34 C35 C36 118.12(13) . . ?
C34 C35 H35 120.9 . . ?
C36 C35 H35 120.9 . . ?
C35 C36 C31 121.19(13) . . ?
C35 C36 H36 119.4 . . ?
C31 C36 H36 119.4 . . ?
C42 C41 C46 118.73(12) . . ?
C42 C41 C(M4 119.55(11) . . ?
C46 C41 C(M4 121.68(12) . . ?
C41 C42 C43 121.16(13) . . ?
C41 C42 H42 119.4 . . ?
C43 C42 H42 119.4 . . ?
C44 C43 C42 117.95(13) . . ?
C44 C43 H43 121.0 . . ?
C42 C43 H43 121.0 . . ?
F40 C44 C45 118.89(13) . . ?
F40 C44 C43 117.98(13) . . ?
C45 C44 C43 123.13(13) . . ?
C44 C45 C46 118.11(14) . . ?
C44 C45 H45 120.9 . . ?
C46 C45 H45 120.9 . . ?
C41 C46 C45 120.92(14) . . ?
C41 C46 H46 119.5 . . ?
C45 C46 H46 119.5 . . ?
O1 N5 Fe1 137.27(9) . . ?
C1 N6 C3 105.46(11) . . ?
C1 N6 Fe1 130.05(8) . . ?
C3 N6 Fe1 124.48(8) . . ?
C1 N7 C2 107.13(11) . . ?
C1 N7 C4 127.85(12) . . ?
C2 N7 C4 125.01(11) . . ?
N6 C1 N7 111.39(11) . . ?
N6 C1 H1 124.3 . . ?
N7 C1 H1 124.3 . . ?
C3 C2 N7 106.24(11) . . ?
C3 C2 H2 126.9 . . ?
N7 C2 H2 126.9 . . ?
C2 C3 N6 109.78(12) . . ?
C2 C3 H3 125.1 . . ?
N6 C3 H3 125.1 . . ?
N7 C4 H4A 109.5 . . ?
N7 C4 H4B 109.5 . . ?
H4A C4 H4B 109.5 . . ?
N7 C4 H4C 109.5 . . ?
H4A C4 H4C 109.5 . . ?
H4B C4 H4C 109.5 . . ?

loop_
_geom_bond_atom_site_label_1
_geom_bond_atom_site_label_2
_geom_bond_distance
_geom_bond_site_symmetry_2
_geom_bond_publ_flag
Fe1 N5 1.7481(11) . ?
Fe1 N1 1.9892(10) . ?
Fe1 N2 1.9947(10) . ?
Fe1 N3 2.0033(10) . ?
Fe1 N4 2.0202(10) . ?
Fe1 N6 2.1312(11) . ?
N1 C(A1 1.3697(15) . ?
N1 C(A2 1.3714(15) . ?
N2 C(A4 1.3702(15) . ?
N2 C(A3 1.3713(15) . ?
N3 C(A5 1.3691(15) . ?
N3 C(A6 1.3704(15) . ?
N4 C(A8 1.3701(15) . ?
N4 C(A7 1.3719(15) . ?
C(M1 C(A3 1.3898(16) . ?
C(M1 C(A2 1.3918(17) . ?
C(M1 C11 1.4898(16) . ?
C(M2 C(A5 1.3906(16) . ?
C(M2 C(A4 1.3918(16) . ?
C(M2 C21 1.4871(16) . ?
C(M3 C(A7 1.3914(16) . ?
C(M3 C(A6 1.3953(17) . ?
C(M3 C31 1.4924(16) . ?
C(M4 C(A8 1.3895(17) . ?
C(M4 C(A1 1.3896(17) . ?
C(M4 C41 1.4912(16) . ?
C(A1 C(B1 1.4388(16) . ?
C(A2 C(B2 1.4385(16) . ?
C(A3 C(B3 1.4386(17) . ?
C(A4 C(B4 1.4366(16) . ?
C(A5 C(B5 1.4421(16) . ?
C(A6 C(B6 1.4369(16) . ?
C(A7 C(B7 1.4380(17) . ?
C(A8 C(B8 1.4382(17) . ?
C(B1 C(B2 1.3504(18) . ?
C(B1 H(B1 0.9500 . ?
C(B2 H(B2 0.9500 . ?
C(B3 C(B4 1.3535(17) . ?
C(B3 H(B3 0.9500 . ?
C(B4 H(B4 0.9500 . ?
C(B5 C(B6 1.3521(17) . ?
C(B5 H(B5 0.9500 . ?
C(B6 H(B6 0.9500 . ?
C(B7 C(B8 1.3564(17) . ?
C(B7 H(B7 0.9500 . ?
C(B8 H(B8 0.9500 . ?
F10 C14 1.3572(15) . ?
C11 C16 1.3864(18) . ?
C11 C12 1.3889(17) . ?
C12 C13 1.3882(17) . ?
C12 H12 0.9500 . ?
C13 C14 1.373(2) . ?
C13 H13 0.9500 . ?
C14 C15 1.372(2) . ?
C15 C16 1.388(2) . ?
C15 H15 0.9500 . ?
C16 H16 0.9500 . ?
F20 C24 1.3508(14) . ?
C21 C22 1.3912(17) . ?
C21 C26 1.3936(17) . ?
C22 C23 1.3875(17) . ?
C22 H22 0.9500 . ?
C23 C24 1.3758(18) . ?
C23 H23 0.9500 . ?
C24 C25 1.3754(19) . ?
C25 C26 1.3888(18) . ?
C25 H25 0.9500 . ?
C26 H26 0.9500 . ?
F30 C34 1.3535(15) . ?
C31 C32 1.3861(18) . ?
C31 C36 1.3910(18) . ?
C32 C33 1.3905(18) . ?
C32 H32 0.9500 . ?
C33 C34 1.369(2) . ?
C33 H33 0.9500 . ?
C34 C35 1.371(2) . ?
C35 C36 1.3886(19) . ?
C35 H35 0.9500 . ?
C36 H36 0.9500 . ?
F40 C44 1.3590(14) . ?
C41 C42 1.3848(18) . ?
C41 C46 1.3871(19) . ?
C42 C43 1.3867(18) . ?
C42 H42 0.9500 . ?
C43 C44 1.368(2) . ?
C43 H43 0.9500 . ?
C44 C45 1.367(2) . ?
C45 C46 1.388(2) . ?
C45 H45 0.9500 . ?
C46 H46 0.9500 . ?
N5 O1 1.1808(14) . ?
N6 C1 1.3200(16) . ?
N6 C3 1.3726(16) . ?
N7 C1 1.3475(16) . ?
N7 C2 1.3667(17) . ?
N7 C4 1.4535(17) . ?
C1 H1 0.9500 . ?
C2 C3 1.3568(18) . ?
C2 H2 0.9500 . ?
C3 H3 0.9500 . ?
C4 H4A 0.9800 . ?
C4 H4B 0.9800 . ?
C4 H4C 0.9800 . ?
